data_2012415
loop_
_publ_author_name
'Guesmi, Abderrahmen'
'Driss, Ahmed'

_publ_section_title
;
 AgCo~3~PO~4~(HPO~4~)~2~
;
_journal_issue 1
_journal_name_full 'Acta Crystallographica Section C'
_journal_page_first i16
_journal_page_last i17
_journal_paper_doi 10.1107/S0108270101017759
_journal_volume 58
_journal_year 2002
_chemical_formula_iupac 'Ag Co3 P O4 (H P O4)2'
_chemical_formula_structural 'Ag Co3 P O4 (H P O4)2'
_chemical_formula_sum 'Ag Co3 H2 O12 P3'
_chemical_formula_weight 571.59
_chemical_name_systematic
;
Silver tricobalt phosphate bis(hydrogen phosphate)
;
_space_group_IT_number 15
_symmetry_cell_setting monoclinic
_symmetry_space_group_name_Hall '-C 2yc'
_symmetry_space_group_name_H-M 'C 1 2/c 1'
_atom_sites_solution_hydrogens geom
_atom_sites_solution_primary direct
_atom_sites_solution_secondary difmap
_audit_creation_method SHELXL97
_cell_angle_alpha 90
_cell_angle_beta 114.14(2)
_cell_angle_gamma 90
_cell_formula_units_Z 4
_cell_length_a 12.035(2)
_cell_length_b 12.235(2)
_cell_length_c 6.541(2)
_cell_measurement_reflns_used 25
_cell_measurement_temperature 293(2)
_cell_measurement_theta_max 13.8
_cell_measurement_theta_min 10.8
_cell_volume 878.9(4)
_computing_cell_refinement 'CAD-4 EXPRESS'
_computing_data_collection 'CAD-4 EXPRESS (Duisenberg, 1992; Mac\'i\<cek & Yordanov, 1992)'
_computing_data_reduction 'MolEN (Fair, 1990)'
_computing_molecular_graphics 'DIAMOND (Brandenburg, 1998)'
_computing_publication_material SHELXL97
_computing_structure_refinement 'SHELXL97 (Sheldrick, 1997)'
_computing_structure_solution 'SHELXS97 (Sheldrick, 1990)'
_diffrn_ambient_temperature 293(2)
_diffrn_measured_fraction_theta_full .477
_diffrn_measured_fraction_theta_max .477
_diffrn_measurement_device_type 'Enraf-Nonius CAD4'
_diffrn_measurement_method \w/2\q
_diffrn_radiation_monochromator graphite
_diffrn_radiation_source 'fine-focus sealed tube'
_diffrn_radiation_type 'Mo K\a'
_diffrn_radiation_wavelength .71069
_diffrn_reflns_av_R_equivalents .013
_diffrn_reflns_av_sigmaI/netI .010
_diffrn_reflns_limit_h_max 15
_diffrn_reflns_limit_h_min -14
_diffrn_reflns_limit_k_max 0
_diffrn_reflns_limit_k_min -15
_diffrn_reflns_limit_l_max 0
_diffrn_reflns_limit_l_min -8
_diffrn_reflns_number 1048
_diffrn_reflns_theta_full 26.96
_diffrn_reflns_theta_max 26.96
_diffrn_reflns_theta_min 2.49
_diffrn_standards_decay_% .4
_diffrn_standards_interval_time 120
_diffrn_standards_number 2
_exptl_absorpt_coefficient_mu 8.379
_exptl_absorpt_correction_T_max .309
_exptl_absorpt_correction_T_min .178
_exptl_absorpt_correction_type \y-scan
_exptl_absorpt_process_details '(North et al., 1968)'
_exptl_crystal_colour pink
_exptl_crystal_density_diffrn 4.320
_exptl_crystal_density_meas ?
_exptl_crystal_density_method 'not measured'
_exptl_crystal_description parallelepiped
_exptl_crystal_F_000 1084
_exptl_crystal_size_max .43
_exptl_crystal_size_mid .18
_exptl_crystal_size_min .14
_refine_diff_density_max .97
_refine_diff_density_min -1.46
_refine_ls_extinction_coef .0184(7)
_refine_ls_extinction_expression Fc^*^=kFc[1+0.001xFc^2^\l^3^/sin(2\q)]^-1/4^
_refine_ls_extinction_method 'SHELXL97 (Sheldrick, 1997)'
_refine_ls_goodness_of_fit_ref 1.216
_refine_ls_hydrogen_treatment mixed
_refine_ls_matrix_type full
_refine_ls_number_parameters 92
_refine_ls_number_reflns 961
_refine_ls_number_restraints 0
_refine_ls_restrained_S_all 1.216
_refine_ls_R_factor_all .025
_refine_ls_R_factor_gt .025
_refine_ls_shift/su_max <0.001
_refine_ls_shift/su_mean .000
_refine_ls_structure_factor_coef Fsqd
_refine_ls_weighting_details 'w = 1/[\s^2^(Fo^2^)+(0.0351P)^2^+5.6691P] where P=(Fo^2^+2Fc^2^)/3'
_refine_ls_weighting_scheme calc
_refine_ls_wR_factor_gt .068
_refine_ls_wR_factor_ref .068
_reflns_number_gt 932
_reflns_number_total 961
_reflns_threshold_expression I>2\s(I)
_cod_data_source_file br1345.cif
_cod_data_source_block I
_cod_depositor_comments
;
The following automatic conversions were performed:

'_exptl_crystal_density_meas' value 'not measured' was changed to '?'
- the value is perceived as not measured.

Automatic conversion script
Id: cif_fix_values 3008 2015-01-20 13:52:24Z robertas 
;
_cod_original_cell_volume 878.9(3)
_cod_original_sg_symbol_H-M 'C 2/c'
_cod_database_code 2012415
_cod_database_fobs_code 2012415

loop_
_symmetry_equiv_pos_as_xyz
'x, y, z'
'-x, y, -z+1/2'
'x+1/2, y+1/2, z'
'-x+1/2, y+1/2, -z+1/2'
'-x, -y, -z'
'x, -y, z-1/2'
'-x+1/2, -y+1/2, -z'
'x+1/2, -y+1/2, z-1/2'

loop_
_atom_site_label
_atom_site_fract_x
_atom_site_fract_y
_atom_site_fract_z
_atom_site_U_iso_or_equiv
_atom_site_adp_type
_atom_site_calc_flag
_atom_site_refinement_flags
_atom_site_occupancy
_atom_site_disorder_assembly
_atom_site_disorder_group
_atom_site_type_symbol
Ag .0000 .47148(4) .2500 .02258(19) Uani d S 1 . . Ag
Co1 .29015(4) .16196(4) .37801(8) .00841(18) Uani d . 1 . . Co
Co2 .5000 .27873(5) .2500 .0094(2) Uani d S 1 . . Co
P1 .22255(8) .38696(7) .11416(14) .0072(2) Uani d . 1 . . P
P2 .0000 .18372(10) .2500 .0073(3) Uani d S 1 . . P
O1 .1068(2) .1078(2) .2663(4) .0108(5) Uani d . 1 . . O
O2 .0350(2) .2557(2) .4620(4) .0092(5) Uani d . 1 . . O
O3 .3443(2) .1719(2) .1121(4) .0093(5) Uani d . 1 . . O
O4 .2169(2) .31838(19) .3066(4) .0090(5) Uani d . 1 . . O
O5 .1628(2) .4994(2) .1069(4) .0111(5) Uani d . 1 . . O
O6 .3605(2) .4057(2) .1588(4) .0105(5) Uani d D 1 . . O
H .384(6) .467(2) .193(12) .050 Uiso d D 1 . . H

loop_
_atom_site_aniso_label
_atom_site_aniso_U_11
_atom_site_aniso_U_22
_atom_site_aniso_U_33
_atom_site_aniso_U_12
_atom_site_aniso_U_13
_atom_site_aniso_U_23
Ag .0098(2) .0393(3) .0152(3) .000 .00155(18) .000
Co1 .0084(3) .0060(3) .0109(3) .00012(16) .0040(2) .00024(16)
Co2 .0086(3) .0086(3) .0109(3) .000 .0040(3) .000
P1 .0076(4) .0046(4) .0088(4) -.0001(3) .0027(3) -.0003(3)
P2 .0057(5) .0058(5) .0086(6) .000 .0011(4) .000
O1 .0081(11) .0069(11) .0171(13) .0008(9) .0048(10) -.0009(9)
O2 .0072(11) .0098(11) .0092(11) -.0010(9) .0020(9) -.0010(9)
O3 .0092(11) .0093(11) .0083(11) -.0014(9) .0025(9) -.0006(8)
O4 .0100(11) .0076(11) .0097(11) .0002(9) .0045(9) .0006(9)
O5 .0100(11) .0057(10) .0168(13) .0012(9) .0045(10) .0005(9)
O6 .0078(11) .0067(11) .0160(12) -.0015(9) .0039(9) -.0008(9)

loop_
_atom_type_symbol
_atom_type_description
_atom_type_scat_dispersion_real
_atom_type_scat_dispersion_imag
_atom_type_scat_source
O O .0106 .0060 'International Tables Vol C Tables 4.2.6.8 and 6.1.1.4'
Co Co .3494 .9721 'International Tables Vol C Tables 4.2.6.8 and 6.1.1.4'
Ag Ag -.8971 1.1015 'International Tables Vol C Tables 4.2.6.8 and 6.1.1.4'
P P .1023 .0942 'International Tables Vol C Tables 4.2.6.8 and 6.1.1.4'
H H .0000 .0000 'International Tables Vol C Tables 4.2.6.8 and 6.1.1.4'

loop_
_geom_angle_atom_site_label_1
_geom_angle_atom_site_label_2
_geom_angle_atom_site_label_3
_geom_angle_site_symmetry_1
_geom_angle_site_symmetry_3
_geom_angle
_geom_angle_publ_flag
O5 Ag O5 6_566 5_565 162.80(12) n
O5 Ag O5 6_566 . 83.73(8) n
O5 Ag O5 5_565 . 93.94(8) n
O5 Ag O5 6_566 2 93.94(8) n
O5 Ag O5 5_565 2 83.73(8) n
O5 Ag O5 . 2 164.39(12) n
O5 Co1 O4 4_545 . 169.42(10) n
O5 Co1 O3 4_545 . 85.57(10) n
O4 Co1 O3 . . 90.43(10) n
O5 Co1 O4 4_545 7_556 100.56(10) n
O4 Co1 O4 . 7_556 86.10(10) n
O3 Co1 O4 . 7_556 162.56(10) n
O5 Co1 O1 4_545 . 86.66(10) n
O4 Co1 O1 . . 85.68(9) n
O3 Co1 O1 . . 111.36(10) n
O4 Co1 O1 7_556 . 85.45(10) n
O5 Co1 O2 4_545 7_556 103.38(10) n
O4 Co1 O2 . 7_556 85.38(10) n
O3 Co1 O2 . 7_556 78.72(10) n
O4 Co1 O2 7_556 7_556 83.96(9) n
O1 Co1 O2 . 7_556 166.57(10) n
O2 Co2 O2 7_556 8 157.24(14) n
O2 Co2 O3 7_556 . 78.36(9) n
O2 Co2 O3 8 . 87.85(9) n
O2 Co2 O3 7_556 2_655 87.85(9) n
O2 Co2 O3 8 2_655 78.36(9) n
O3 Co2 O3 . 2_655 105.36(13) n
O2 Co2 O6 7_556 2_655 107.85(10) n
O2 Co2 O6 8 2_655 88.53(10) n
O3 Co2 O6 . 2_655 170.02(9) n
O3 Co2 O6 2_655 2_655 82.99(9) n
O2 Co2 O6 7_556 . 88.53(10) n
O2 Co2 O6 8 . 107.85(10) n
O3 Co2 O6 . . 82.99(9) n
O3 Co2 O6 2_655 . 170.02(9) n
O6 Co2 O6 2_655 . 89.27(13) n
O4 P1 O3 . 7 110.50(14) n
O4 P1 O5 . . 109.60(14) n
O3 P1 O5 7 . 109.41(14) n
O4 P1 O6 . . 108.84(14) n
O3 P1 O6 7 . 109.97(14) n
O5 P1 O6 . . 108.49(14) n
O2 P2 O2 . 2 110.7(2) n
O2 P2 O1 . 2 108.41(13) n
O2 P2 O1 2 2 111.33(13) n
O2 P2 O1 . . 111.33(13) n
O2 P2 O1 2 . 108.41(13) n
O1 P2 O1 2 . 106.59(19) n

loop_
_geom_bond_atom_site_label_1
_geom_bond_atom_site_label_2
_geom_bond_site_symmetry_2
_geom_bond_distance
_geom_bond_publ_flag
Ag O5 6_566 2.382(3) y
Ag O5 5_565 2.382(3) y
Ag O5 . 2.516(3) y
Ag O5 2 2.516(3) y
Co1 O5 4_545 2.059(3) y
Co1 O4 . 2.079(2) y
Co1 O3 . 2.096(3) y
Co1 O4 7_556 2.113(2) y
Co1 O1 . 2.126(2) y
Co1 O2 7_556 2.176(2) y
Co2 O2 7_556 2.134(2) y
Co2 O2 8 2.134(2) y
Co2 O3 . 2.156(2) y
Co2 O3 2_655 2.156(2) y
Co2 O6 2_655 2.184(3) y
Co2 O6 . 2.184(3) y
P1 O4 . 1.537(2) y
P1 O3 7 1.543(3) y
P1 O5 . 1.544(3) y
P1 O6 . 1.581(3) y
P2 O2 . 1.549(3) y
P2 O2 2 1.549(3) y
P2 O1 2 1.554(2) y
P2 O1 . 1.554(2) y

loop_
_geom_hbond_atom_site_label_D
_geom_hbond_atom_site_label_H
_geom_hbond_atom_site_label_A
_geom_hbond_site_symmetry_A
_geom_hbond_distance_DH
_geom_hbond_distance_HA
_geom_hbond_distance_DA
_geom_hbond_angle_DHA
_geom_hbond_publ_flag
O6 H O1 4_555 .80(3) 1.74(3) 2.520(3) 164(8) yes
